data_1551317
loop_
_publ_author_name
'Jun Harada'
'Takafumi Shimojo'
'Hideaki Oyamaguchi'
'Hiroyuki Hasegawa'
'Yukihiro Takahashi'
'Koichiro Satomi'
'Yasutaka Suzuki'
'Jun Kawamata'
'Tamotsu Inabe'

_publ_section_title
;
 Directionally tunable and mechanically deformable ferroelectric crystals
 from rotating polar globular ionic molecules
;
_journal_name_full 'Nature Chemistry'
_journal_page_first 946
_journal_page_last 952
_journal_paper_doi 10.1038/nchem.2567
_journal_volume 8
_journal_year 2016
_chemical_formula_moiety '2(O2 Re0.5), C7 N1'
_chemical_formula_sum 'C7 H14 N O4 Re'
_chemical_formula_weight 362.39
_chemical_name_systematic 'quinuclidinium perrhenate'
_space_group_crystal_system rhombohedral
_space_group_IT_number 160
_space_group_name_Hall 'P 3* -2'
_space_group_name_H-M_alt 'R 3 m :R'
_atom_sites_solution_hydrogens .
_atom_sites_solution_primary direct
_cell_angle_alpha 89.912(3)
_cell_angle_beta 89.912(3)
_cell_angle_gamma 89.912(3)
_cell_formula_units_Z 1
_cell_length_a 6.360(2)
_cell_length_b 6.360(2)
_cell_length_c 6.360(2)
_cell_measurement_reflns_used 3031
_cell_measurement_temperature 350
_cell_measurement_theta_max 27.447
_cell_measurement_theta_min 3.203
_cell_volume 257.26(14)
_computing_cell_refinement 'Bruker SAINT v8.34A (Bruker, 2013)'
_computing_data_collection 'Bruker APEX2 2014.1-1 (Bruker, 2014)'
_computing_data_reduction 'Bruker SAINT v8.34A (Bruker, 2013)'
_computing_molecular_graphics 'Mercury (Macrae et al., 2006)'
_computing_publication_material 'Olex2 (Dolomanov et al., 2009)'
_computing_structure_refinement 'SHELXL-2014 (Sheldrick, 2008)'
_computing_structure_solution 'ShelXT (Sheldrick, 2015)'
_diffrn_ambient_temperature 350
_diffrn_detector_area_resol_mean 8.3333
_diffrn_measured_fraction_theta_full 1.000
_diffrn_measured_fraction_theta_max 1.000
_diffrn_measurement_device_type 'Bruker SMART APEXII Ultra'
_diffrn_measurement_method '\f and \w scans'
_diffrn_radiation_type MoK\a
_diffrn_radiation_wavelength 0.71073
_diffrn_reflns_av_R_equivalents 0.0428
_diffrn_reflns_av_unetI/netI 0.0242
_diffrn_reflns_Laue_measured_fraction_full 1.000
_diffrn_reflns_Laue_measured_fraction_max 1.000
_diffrn_reflns_limit_h_max 8
_diffrn_reflns_limit_h_min -8
_diffrn_reflns_limit_k_max 8
_diffrn_reflns_limit_k_min -8
_diffrn_reflns_limit_l_max 8
_diffrn_reflns_limit_l_min -8
_diffrn_reflns_number 3513
_diffrn_reflns_point_group_measured_fraction_full 1.000
_diffrn_reflns_point_group_measured_fraction_max 1.000
_diffrn_reflns_theta_full 25.242
_diffrn_reflns_theta_max 27.458
_diffrn_reflns_theta_min 3.203
_diffrn_source 'rotating-anode X-ray tube'
_diffrn_standards_number 0
_exptl_absorpt_coefficient_mu 11.794
_exptl_absorpt_correction_T_max 0.1054
_exptl_absorpt_correction_T_min 0.0379
_exptl_absorpt_correction_type multi-scan
_exptl_absorpt_process_details
'SADABS-2014/4 (Bruker,2014/4) was used for absorption correction. wR2(int) was 0.1283 before and 0.0716 after correction. The Ratio of minimum to maximum transmission is 0.3596. The \l/2 correction factor is Not present.'
_exptl_crystal_colour colourless
_exptl_crystal_colour_primary colourless
_exptl_crystal_density_diffrn 2.339
_exptl_crystal_description block
_exptl_crystal_F_000 170
_exptl_crystal_preparation 'ferroelectric crystal'
_exptl_crystal_size_max 0.3
_exptl_crystal_size_mid 0.28
_exptl_crystal_size_min 0.2
_refine_diff_density_max 0.430
_refine_diff_density_min -0.269
_refine_diff_density_rms 0.084
_refine_ls_abs_structure_details
;
 Refined as an inversion twin.
;
_refine_ls_abs_structure_Flack 0.42(14)
_refine_ls_extinction_coef .
_refine_ls_extinction_method none
_refine_ls_goodness_of_fit_ref 1.154
_refine_ls_hydrogen_treatment undef
_refine_ls_matrix_type full
_refine_ls_number_parameters 26
_refine_ls_number_reflns 473
_refine_ls_number_restraints 3
_refine_ls_restrained_S_all 1.152
_refine_ls_R_factor_all 0.0255
_refine_ls_R_factor_gt 0.0255
_refine_ls_shift/su_max 0.000
_refine_ls_shift/su_mean 0.000
_refine_ls_structure_factor_coef Fsqd
_refine_ls_weighting_details 'w=1/[\s^2^(Fo^2^)+(0.0309P)^2^+0.0749P] where P=(Fo^2^+2Fc^2^)/3'
_refine_ls_weighting_scheme calc
_refine_ls_wR_factor_gt 0.0624
_refine_ls_wR_factor_ref 0.0624
_reflns_Friedel_coverage 0.979
_reflns_Friedel_fraction_full 1.000
_reflns_Friedel_fraction_max 1.000
_reflns_number_gt 473
_reflns_number_total 473
_reflns_threshold_expression 'I > 2\s(I)'
_cod_data_source_file nchem.2567-s3.cif
_cod_data_source_block Quinuclidiniumreo4_350k
_cod_original_cell_volume 257.2(3)
_cod_original_sg_symbol_H-M 'R 3 m:r'
_cod_database_code 1551317
_shelx_space_group_comment
;
The symmetry employed for this shelxl refinement is uniquely defined
by the following loop, which should always be used as a source of
symmetry information in preference to the above space-group names.
They are only intended as comments.
;
_shelx_estimated_absorpt_t_max 0.201
_shelx_estimated_absorpt_t_min 0.126
_olex2_refinement_description
;
1. Twinned data refinement
 Scales: 0.58(14) 0.42(14)
2. Restrained distances
 Re1-O1
 1.7 with sigma of 0.02
 Re1-O2
 1.7 with sigma of 0.02
3. Others
 Uiso(N1)=Uiso(C1)=Uiso(C2)=Uiso(C3)=Uiso(C4)=Uiso(C5)=FVAR(1)
 Fixed Sof: O1(0.33333) O2(0.33333) N1(0.16667) C1(0.33333) C2(0.33333)
 C3(0.16667) C4(0.16667) C5(0.16667)
;
_olex2_submission_special_instructions 'No special instructions were received'

loop_
_space_group_symop_operation_xyz
'x, y, z'
'z, x, y'
'y, z, x'
'y, x, z'
'x, z, y'
'z, y, x'

loop_
_atom_site_label
_atom_site_type_symbol
_atom_site_fract_x
_atom_site_fract_y
_atom_site_fract_z
_atom_site_U_iso_or_equiv
_atom_site_adp_type
_atom_site_occupancy
_atom_site_site_symmetry_order
_atom_site_calc_flag
_atom_site_refinement_flags_posn
_atom_site_refinement_flags_adp
_atom_site_refinement_flags_occupancy
_atom_site_disorder_assembly
_atom_site_disorder_group
Re1 Re 0.01498(2) 0.01498(2) 0.01498(2) 0.0909(3) Uani 1 6 d DS T P . .
O1 O -0.040(8) -0.040(8) -0.237(5) 0.26(3) Uiso 0.6667 2 d DS T P . .
O2 O -0.023(6) -0.023(6) 0.275(4) 0.219(18) Uiso 0.6667 2 d DS T P . .
N1 N 0.540(7) 0.671(5) 0.671(5) 0.089(4) Uiso 0.3333 2 d S T P . .
C1 C 0.585(5) 0.444(5) 0.745(5) 0.089(4) Uiso 0.3333 1 d . . . . .
C2 C 0.486(6) 0.361(7) 0.682(7) 0.089(4) Uiso 0.3333 1 d . . . . .
C3 C 0.444(5) 0.284(7) 0.444(5) 0.089(4) Uiso 0.3333 2 d S T P . .
C4 C 0.355(6) 0.553(7) 0.355(6) 0.089(4) Uiso 0.3333 2 d S T P . .
C5 C 0.445(5) 0.748(8) 0.445(5) 0.089(4) Uiso 0.3333 2 d S T P . .

loop_
_atom_site_aniso_label
_atom_site_aniso_U_11
_atom_site_aniso_U_22
_atom_site_aniso_U_33
_atom_site_aniso_U_23
_atom_site_aniso_U_13
_atom_site_aniso_U_12
Re1 0.0909(3) 0.0909(3) 0.0909(3) -0.00195(16) -0.00195(16) -0.00195(16)

loop_
_atom_type_symbol
_atom_type_description
_atom_type_scat_dispersion_real
_atom_type_scat_dispersion_imag
_atom_type_scat_source
C C 0.0033 0.0016 'International Tables Vol C Tables 4.2.6.8 and 6.1.1.4'
H H 0.0000 0.0000 'International Tables Vol C Tables 4.2.6.8 and 6.1.1.4'
N N 0.0061 0.0033 'International Tables Vol C Tables 4.2.6.8 and 6.1.1.4'
O O 0.0106 0.0060 'International Tables Vol C Tables 4.2.6.8 and 6.1.1.4'
Re Re -1.0185 7.2310 'International Tables Vol C Tables 4.2.6.8 and 6.1.1.4'

loop_
_geom_angle_atom_site_label_1
_geom_angle_atom_site_label_2
_geom_angle_atom_site_label_3
_geom_angle
_geom_angle_site_symmetry_1
_geom_angle_site_symmetry_3
O1 Re1 O1 64(4) 3 2
O1 Re1 O1 64(4) 3 .
O1 Re1 O1 64(4) 2 .
O1 Re1 O2 151(3) 3 3
O1 Re1 O2 92(3) . 2
O1 Re1 O2 92(3) 3 2
O1 Re1 O2 92(3) 2 3
O1 Re1 O2 92(3) 3 .
O1 Re1 O2 151(3) 2 2
O1 Re1 O2 92(3) 2 .
O1 Re1 O2 151(3) . .
O1 Re1 O2 92(3) . 3
O2 Re1 O2 105(2) . 2
O2 Re1 O2 105(2) . 3
O2 Re1 O2 105(2) 3 2
Re1 O1 O1 58.2(19) . 2
Re1 O1 O1 58.2(19) . 3
O1 O1 O1 60.000(2) 2 3
N1 N1 N1 59.999(5) 3 2
N1 N1 C1 37.7(18) 3 5
N1 N1 C1 94.8(18) 3 .
N1 N1 C1 94.8(18) 2 5
N1 N1 C1 37.7(18) 2 .
N1 N1 C2 121.3(19) 2 3
N1 N1 C2 89.0(17) 3 3
N1 N1 C2 89.0(17) 2 4
N1 N1 C2 121.3(19) 3 4
N1 N1 C5 118(2) 2 .
N1 N1 C5 68.9(15) 2 2
N1 N1 C5 68.9(15) 3 .
N1 N1 C5 118(2) 3 2
C1 N1 N1 93(3) 4 2
C1 N1 N1 144(3) 4 3
C1 N1 N1 144(3) 3 2
C1 N1 N1 93(3) 3 3
C1 N1 C1 55(4) 3 5
C1 N1 C1 99(6) 3 4
C1 N1 C1 55(4) 4 .
C1 N1 C1 139(5) 4 5
C1 N1 C1 139(5) 3 .
C1 N1 C1 122(4) 5 .
C1 N1 C2 56(2) . 4
C1 N1 C2 28(3) 4 4
C1 N1 C2 112(3) . 3
C1 N1 C2 28(3) 3 3
C1 N1 C2 112(3) 5 4
C1 N1 C2 86(4) 4 3
C1 N1 C2 56(2) 5 3
C1 N1 C2 86(4) 3 4
C1 N1 C5 111(4) 4 .
C1 N1 C5 128(3) . .
C1 N1 C5 32.4(13) . 2
C1 N1 C5 111(4) 3 2
C1 N1 C5 128(3) 5 2
C1 N1 C5 26(2) 4 2
C1 N1 C5 26(2) 3 .
C1 N1 C5 32.4(13) 5 .
C2 N1 C2 65(4) 3 4
C5 N1 C2 25.6(15) . 3
C5 N1 C2 89(3) 2 3
C5 N1 C2 25.6(15) 2 4
C5 N1 C2 89(3) . 4
C5 N1 C5 113(4) 2 .
N1 C1 N1 49(4) 2 .
N1 C1 C1 41(3) 2 6
N1 C1 C1 87(3) 2 4
N1 C1 C2 63(3) 2 6
N1 C1 C2 108(4) 2 4
N1 C1 C2 93(2) . 6
N1 C1 C4 108(3) 2 2
N1 C1 C4 87(2) . 2
C1 C1 N1 85.2(18) 6 .
C1 C1 N1 37.7(18) 4 .
C1 C1 C1 119.998(12) 4 6
C1 C1 C2 37(2) 4 4
C1 C1 C2 29(2) 6 6
C1 C1 C2 116.0(13) 4 6
C1 C1 C2 119(2) 6 4
C1 C1 C4 95.1(14) 6 2
C1 C1 C4 71.4(11) 4 2
C2 C1 N1 124(5) . 2
C2 C1 N1 65(3) 4 .
C2 C1 N1 106(3) . .
C2 C1 C1 85(4) . 4
C2 C1 C1 100(4) . 6
C2 C1 C2 71(5) . 6
C2 C1 C2 48(3) . 4
C2 C1 C2 97(3) 4 6
C2 C1 C4 67(2) 6 2
C2 C1 C4 20(2) . 2
C2 C1 C4 36(2) 4 2
C5 C1 N1 79(4) 2 .
C5 C1 N1 126(5) 2 2
C5 C1 C1 136(4) 2 6
C5 C1 C1 45(3) 2 4
C5 C1 C2 47(3) 2 .
C5 C1 C2 19(3) 2 4
C5 C1 C2 111(5) 2 6
C5 C1 C4 44(4) 2 2
N1 C2 C1 30.9(14) 2 6
N1 C2 C2 57.6(18) 2 6
C1 C2 N1 29(2) . 2
C1 C2 N1 59(3) 4 2
C1 C2 C1 50(3) . 6
C1 C2 C1 89(3) 4 6
C1 C2 C1 57(5) . 4
C1 C2 C2 95(4) . 4
C1 C2 C2 80(4) . 6
C1 C2 C2 108.2(17) 4 6
C1 C2 C3 121(3) 4 .
C1 C2 C3 134(4) . .
C1 C2 C4 145(4) . 2
C2 C2 N1 91.0(17) 4 2
C2 C2 C1 37(2) 4 4
C2 C2 C1 115.6(17) 4 6
C2 C2 C1 29(2) 6 6
C2 C2 C2 120.000(10) 4 6
C2 C2 C3 96(2) 4 .
C2 C2 C4 61(3) 4 2
C3 C2 N1 107(2) . 2
C3 C2 C1 86(2) . 6
C3 C2 C2 56.9(15) . 6
C4 C2 N1 121(3) 2 2
C4 C2 C1 115(3) 2 6
C4 C2 C1 95(3) 2 4
C4 C2 C2 91(3) 2 6
C4 C2 C3 38(2) 2 .
C5 C2 N1 77(5) 2 2
C5 C2 C1 65(6) 2 .
C5 C2 C1 24(4) 2 4
C5 C2 C1 107(6) 2 6
C5 C2 C2 40(4) 2 4
C5 C2 C2 131(5) 2 6
C5 C2 C3 135(5) 2 .
C5 C2 C4 100(5) 2 2
C2 C3 C2 66(3) 6 .
C2 C3 C4 93(3) . .
C2 C3 C4 93(3) 6 .
C3 C3 C2 84(2) 3 .
C3 C3 C2 116(2) 3 6
C3 C3 C2 84(2) 2 6
C3 C3 C2 116(2) 2 .
C3 C3 C3 59.999(6) 3 2
C3 C3 C4 31.5(6) 2 .
C3 C3 C4 31.5(6) 3 .
C4 C3 C2 106(4) 3 .
C4 C3 C2 46(3) 2 .
C4 C3 C2 106(4) 2 6
C4 C3 C2 46(3) 3 6
C4 C3 C3 100(3) 3 3
C4 C3 C3 44(4) 2 3
C4 C3 C3 100(3) 2 2
C4 C3 C3 44(4) 3 2
C4 C3 C4 68(3) 3 .
C4 C3 C4 125(7) 3 2
C4 C3 C4 68(3) 2 .
C1 C4 C1 37(2) 5 3
C2 C4 C1 49(3) 3 5
C2 C4 C1 49(3) 5 3
C2 C4 C1 15(2) 5 5
C2 C4 C1 15(2) 3 3
C2 C4 C2 57(6) 5 3
C2 C4 C3 114(3) 5 .
C2 C4 C3 114(3) 3 .
C2 C4 C4 118(3) 3 3
C2 C4 C4 89(3) 5 3
C2 C4 C4 118(3) 5 2
C2 C4 C4 89(3) 3 2
C2 C4 C5 29(3) 5 .
C2 C4 C5 29(3) 3 .
C3 C4 C1 126(4) 3 5
C3 C4 C1 98(4) 3 3
C3 C4 C1 104(3) . 5
C3 C4 C1 126(4) 2 3
C3 C4 C1 104(3) . 3
C3 C4 C1 98(4) 2 5
C3 C4 C2 142(6) 3 5
C3 C4 C2 95(4) 2 5
C3 C4 C2 142(6) 2 3
C3 C4 C2 95(4) 3 3
C3 C4 C3 49(4) 3 .
C3 C4 C3 92(7) 3 2
C3 C4 C3 49(4) 2 .
C3 C4 C4 80(3) 2 2
C3 C4 C4 27(3) 2 3
C3 C4 C4 27(3) 3 2
C3 C4 C4 80(3) 3 3
C3 C4 C5 122(4) 2 .
C3 C4 C5 122(4) 3 .
C4 C4 C1 84.9(14) 2 3
C4 C4 C1 84.9(14) 3 5
C4 C4 C1 103.4(17) 3 3
C4 C4 C1 103.4(17) 2 5
C4 C4 C3 31.5(6) 2 .
C4 C4 C3 31.5(6) 3 .
C4 C4 C4 60.000(4) 3 2
C5 C4 C1 24.6(15) . 3
C5 C4 C1 24.6(15) . 5
C5 C4 C3 121(4) . .
C5 C4 C4 108(2) . 2
C5 C4 C4 108(2) . 3
N1 C5 N1 42(3) . 3
C1 C5 N1 28(3) 3 .
C1 C5 N1 68(4) 5 .
C1 C5 N1 68(4) 3 3
C1 C5 N1 28(3) 5 3
C1 C5 C1 91(7) 5 3
C1 C5 C4 112(5) 3 .
C1 C5 C4 112(5) 5 .
C2 C5 N1 110(5) 3 3
C2 C5 N1 110(5) 5 .
C2 C5 N1 78(5) 5 3
C2 C5 N1 78(5) 3 .
C2 C5 C1 137(7) 3 5
C2 C5 C1 68(5) 3 3
C2 C5 C1 68(5) 5 5
C2 C5 C1 137(7) 5 3
C2 C5 C2 101(8) 5 3
C2 C5 C4 51(4) 5 .
C2 C5 C4 51(4) 3 .
C4 C5 N1 104(3) . 3
C4 C5 N1 104(3) . .

loop_
_geom_bond_atom_site_label_1
_geom_bond_atom_site_label_2
_geom_bond_distance
_geom_bond_site_symmetry_2
Re1 O1 1.68(3) 3
Re1 O1 1.68(3) 2
Re1 O1 1.68(3) .
Re1 O2 1.69(3) 3
Re1 O2 1.69(3) 2
Re1 O2 1.69(3) .
O1 O1 1.77(10) 2
O1 O1 1.77(10) 3
N1 N1 1.18(8) 3
N1 N1 1.18(8) 2
N1 C1 0.95(4) 3
N1 C1 1.55(4) .
N1 C1 0.95(4) 4
N1 C1 1.55(4) 5
N1 C2 1.64(5) 4
N1 C2 1.64(5) 3
N1 C5 1.63(5) 2
N1 C5 1.63(5) .
C1 N1 0.95(4) 2
C1 C1 1.43(7) 6
C1 C1 1.27(7) 4
C1 C2 1.50(6) 4
C1 C2 0.92(7) .
C1 C2 1.83(5) 6
C1 C4 1.99(6) 2
C1 C5 0.89(4) 2
C2 N1 1.64(5) 2
C2 C1 1.83(5) 6
C2 C1 1.50(6) 4
C2 C2 1.76(7) 6
C2 C2 1.12(7) 4
C2 C3 1.61(6) .
C2 C4 1.17(7) 2
C2 C5 0.73(4) 2
C3 C2 1.61(6) 6
C3 C3 1.44(9) 3
C3 C3 1.44(9) 2
C3 C4 1.00(4) 3
C3 C4 1.00(4) 2
C3 C4 1.89(7) .
C4 C1 1.99(6) 3
C4 C1 1.99(6) 5
C4 C2 1.17(7) 5
C4 C2 1.17(7) 3
C4 C3 1.00(4) 2
C4 C3 1.00(4) 3
C4 C4 1.78(8) 2
C4 C4 1.78(8) 3
C4 C5 1.48(8) .
C5 N1 1.63(5) 3
C5 C1 0.89(4) 3
C5 C1 0.89(4) 5
C5 C2 0.73(4) 3
C5 C2 0.73(4) 5

loop_
_geom_torsion_atom_site_label_1
_geom_torsion_atom_site_label_2
_geom_torsion_atom_site_label_3
_geom_torsion_atom_site_label_4
_geom_torsion
_geom_torsion_site_symmetry_1
_geom_torsion_site_symmetry_2
_geom_torsion_site_symmetry_3
_geom_torsion_site_symmetry_4
O1 Re1 O1 O1 72.1(17) 3 . . 2
O1 Re1 O1 O1 -72.1(17) 2 . . 3
O2 Re1 O1 O1 -91.3(15) 3 . . 2
O2 Re1 O1 O1 91.3(15) 2 . . 3
O2 Re1 O1 O1 -163.4(12) 3 . . 3
O2 Re1 O1 O1 163.4(12) 2 . . 2
O2 Re1 O1 O1 36.0(9) . . . 2
O2 Re1 O1 O1 -36.0(9) . . . 3
N1 N1 C1 N1 22(3) 3 . . 2
N1 N1 C1 C1 -158(3) 3 . . 4
N1 N1 C1 C1 -22(3) 2 . . 6
N1 N1 C1 C1 180.002(14) 2 . . 4
N1 N1 C1 C1 0.000(13) 3 . . 6
N1 N1 C1 C2 -28(2) 3 . . 6
N1 N1 C1 C2 -146(4) 2 . . 4
N1 N1 C1 C2 -50(3) 2 . . 6
N1 N1 C1 C2 -125(2) 3 . . 4
N1 N1 C1 C2 -99(4) 3 . . .
N1 N1 C1 C2 -121(6) 2 . . .
N1 N1 C1 C4 -95.3(14) 3 . . 2
N1 N1 C1 C4 -117(3) 2 . . 2
N1 N1 C1 C5 -160(5) 2 . . 2
N1 N1 C1 C5 -139(4) 3 . . 2
N1 N1 C5 N1 -35.5(19) 2 . . 3
N1 N1 C5 C1 -13(3) 3 . . 5
N1 N1 C5 C1 -48(5) 2 . . 5
N1 N1 C5 C1 -154(7) 3 . . 3
N1 N1 C5 C1 170(7) 2 . . 3
N1 N1 C5 C2 104(3) 2 . . 3
N1 N1 C5 C2 42(4) 3 . . 5
N1 N1 C5 C2 140(4) 3 . . 3
N1 N1 C5 C2 7(5) 2 . . 5
N1 N1 C5 C4 95.5(14) 3 . . .
N1 N1 C5 C4 60.0(16) 2 . . .
N1 C1 C2 N1 52(5) . . . 2
N1 C1 C2 C1 -32(3) . . . 4
N1 C1 C2 C1 -83(6) 2 . . 4
N1 C1 C2 C1 88(2) . . . 6
N1 C1 C2 C1 36(6) 2 . . 6
N1 C1 C2 C2 88(2) . . . 6
N1 C1 C2 C2 36(6) 2 . . 6
N1 C1 C2 C2 -83(6) 2 . . 4
N1 C1 C2 C2 -32(3) . . . 4
N1 C1 C2 C3 71(7) . . . .
N1 C1 C2 C3 20(11) 2 . . .
N1 C1 C2 C4 -40(14) 2 . . 2
N1 C1 C2 C4 12(11) . . . 2
N1 C1 C2 C5 -58(5) . . . 2
N1 C1 C2 C5 -110(7) 2 . . 2
N1 C2 C3 C2 29(3) 2 . . 6
N1 C2 C3 C3 -41(3) 2 . . 2
N1 C2 C3 C3 -93(2) 2 . . 3
N1 C2 C3 C4 6(5) 2 . . 3
N1 C2 C3 C4 -118(5) 2 . . 2
N1 C2 C3 C4 -63(2) 2 . . .
C1 N1 C1 N1 179.998(2) 4 . . 2
C1 N1 C1 N1 49(5) 5 . . 2
C1 N1 C1 N1 122(5) 3 . . 2
C1 N1 C1 C1 100(6) 3 . . 6
C1 N1 C1 C1 28(3) 5 . . 6
C1 N1 C1 C1 -131(5) 5 . . 4
C1 N1 C1 C1 158(3) 4 . . 6
C1 N1 C1 C1 -58(5) 3 . . 4
C1 N1 C1 C2 59(6) 4 . . .
C1 N1 C1 C2 -72(5) 5 . . .
C1 N1 C1 C2 72(6) 3 . . 6
C1 N1 C1 C2 130(3) 4 . . 6
C1 N1 C1 C2 -97(4) 5 . . 4
C1 N1 C1 C2 -25(5) 3 . . 4
C1 N1 C1 C2 34(4) 4 . . 4
C1 N1 C1 C2 1(7) 3 . . .
C1 N1 C1 C2 -1(4) 5 . . 6
C1 N1 C1 C4 5(6) 3 . . 2
C1 N1 C1 C4 63(3) 4 . . 2
C1 N1 C1 C4 -68(4) 5 . . 2
C1 N1 C1 C5 -39(6) 3 . . 2
C1 N1 C1 C5 -111(5) 5 . . 2
C1 N1 C1 C5 20(5) 4 . . 2
C1 N1 C5 N1 154(7) 3 . . 3
C1 N1 C5 N1 13(3) 5 . . 3
C1 N1 C5 N1 -79(3) . . . 3
C1 N1 C5 N1 -141(4) 4 . . 3
C1 N1 C5 C1 -142(11) 5 . . 3
C1 N1 C5 C1 142(11) 3 . . 5
C1 N1 C5 C1 -154(5) 4 . . 5
C1 N1 C5 C1 126(8) . . . 3
C1 N1 C5 C1 64(9) 4 . . 3
C1 N1 C5 C1 -92(5) . . . 5
C1 N1 C5 C2 152(6) 5 . . 3
C1 N1 C5 C2 -2(6) 4 . . 3
C1 N1 C5 C2 -163(9) 3 . . 5
C1 N1 C5 C2 60(5) . . . 3
C1 N1 C5 C2 55(5) 5 . . 5
C1 N1 C5 C2 -99(6) 4 . . 5
C1 N1 C5 C2 -66(7) 3 . . 3
C1 N1 C5 C2 -37(6) . . . 5
C1 N1 C5 C4 -110(7) 3 . . .
C1 N1 C5 C4 16(4) . . . .
C1 N1 C5 C4 -46(4) 4 . . .
C1 N1 C5 C4 108(4) 5 . . .
C1 C1 C2 N1 83(6) 4 . . 2
C1 C1 C2 N1 -36(6) 6 . . 2
C1 C1 C2 C1 -119.7(6) 6 . . 4
C1 C1 C2 C1 119.7(6) 4 . . 6
C1 C1 C2 C2 -119.7(6) 6 . . 4
C1 C1 C2 C2 119.7(6) 4 . . 6
C1 C1 C2 C2 -0.001(8) 4 . . 4
C1 C1 C2 C2 0.001(2) 6 . . 6
C1 C1 C2 C3 103(5) 4 . . .
C1 C1 C2 C3 -17(6) 6 . . .
C1 C1 C2 C4 44(9) 4 . . 2
C1 C1 C2 C4 -76(10) 6 . . 2
C1 C1 C2 C5 -146(4) 6 . . 2
C1 C1 C2 C5 -26(4) 4 . . 2
C1 C2 C3 C2 20(7) . . . 6
C1 C2 C3 C2 7(3) 6 . . 6
C1 C2 C3 C2 93(3) 4 . . 6
C1 C2 C3 C3 -115.3(16) 6 . . 3
C1 C2 C3 C3 -30(3) 4 . . 3
C1 C2 C3 C3 -63(2) 6 . . 2
C1 C2 C3 C3 -50(7) . . . 2
C1 C2 C3 C3 23(3) 4 . . 2
C1 C2 C3 C3 -102(6) . . . 3
C1 C2 C3 C4 -141(5) 6 . . 2
C1 C2 C3 C4 -55(5) 4 . . 2
C1 C2 C3 C4 69(5) 4 . . 3
C1 C2 C3 C4 -72(6) . . . .
C1 C2 C3 C4 -4(9) . . . 3
C1 C2 C3 C4 -128(7) . . . 2
C1 C2 C3 C4 -17(5) 6 . . 3
C1 C2 C3 C4 -85(2) 6 . . .
C1 C2 C3 C4 1(3) 4 . . .
C1 C4 C5 N1 72(5) 3 . . 3
C1 C4 C5 N1 28(4) 3 . . .
C1 C4 C5 N1 -28(4) 5 . . 3
C1 C4 C5 N1 -72(5) 5 . . .
C1 C4 C5 C1 100(8) 3 . . 5
C1 C4 C5 C1 -100(8) 5 . . 3
C1 C4 C5 C2 133(7) 3 . . 5
C1 C4 C5 C2 33(4) 5 . . 5
C1 C4 C5 C2 -133(7) 5 . . 3
C1 C4 C5 C2 -33(4) 3 . . 3
C2 N1 C1 N1 113(3) 3 . . 2
C2 N1 C1 N1 146(4) 4 . . 2
C2 N1 C1 C1 125(2) 4 . . 6
C2 N1 C1 C1 -34(4) 4 . . 4
C2 N1 C1 C1 -67(3) 3 . . 4
C2 N1 C1 C1 91(2) 3 . . 6
C2 N1 C1 C2 63(3) 3 . . 6
C2 N1 C1 C2 25(3) 4 . . .
C2 N1 C1 C2 -8(6) 3 . . .
C2 N1 C1 C2 96(4) 4 . . 6
C2 N1 C1 C2 -34(3) 3 . . 4
C2 N1 C1 C4 29(2) 4 . . 2
C2 N1 C1 C4 -4(3) 3 . . 2
C2 N1 C1 C5 -14(3) 4 . . 2
C2 N1 C1 C5 -48(5) 3 . . 2
C2 N1 C5 N1 -140(4) 3 . . 3
C2 N1 C5 N1 -124.1(18) 4 . . 3
C2 N1 C5 C1 82(7) 4 . . 3
C2 N1 C5 C1 66(7) 3 . . 3
C2 N1 C5 C1 -137(4) 4 . . 5
C2 N1 C5 C1 -152(6) 3 . . 5
C2 N1 C5 C2 -97(8) 3 . . 5
C2 N1 C5 C2 -82(6) 4 . . 5
C2 N1 C5 C2 16(3) 4 . . 3
C2 N1 C5 C4 -29(2) 4 . . .
C2 N1 C5 C4 -44(3) 3 . . .
C2 C1 C2 N1 83(6) 4 . . 2
C2 C1 C2 N1 -36(6) 6 . . 2
C2 C1 C2 C1 0.001(10) 4 . . 4
C2 C1 C2 C1 -0.001(3) 6 . . 6
C2 C1 C2 C1 119.7(6) 4 . . 6
C2 C1 C2 C1 -119.7(6) 6 . . 4
C2 C1 C2 C2 119.7(6) 4 . . 6
C2 C1 C2 C2 -119.7(6) 6 . . 4
C2 C1 C2 C3 -17(6) 6 . . .
C2 C1 C2 C3 103(5) 4 . . .
C2 C1 C2 C4 44(9) 4 . . 2
C2 C1 C2 C4 -76(10) 6 . . 2
C2 C1 C2 C5 -26(4) 4 . . 2
C2 C1 C2 C5 -146(4) 6 . . 2
C2 C2 C3 C2 122.3(13) 4 . . 6
C2 C2 C3 C3 0.000(10) 4 . . 3
C2 C2 C3 C3 -70.0(12) 6 . . 2
C2 C2 C3 C3 52.3(9) 4 . . 2
C2 C2 C3 C3 -122.3(13) 6 . . 3
C2 C2 C3 C4 -148(5) 6 . . 2
C2 C2 C3 C4 30.3(12) 4 . . .
C2 C2 C3 C4 -92.0(17) 6 . . .
C2 C2 C3 C4 98(4) 4 . . 3
C2 C2 C3 C4 -25(4) 4 . . 2
C2 C2 C3 C4 -24(3) 6 . . 3
C2 C3 C4 C1 14.0(19) . . . 3
C2 C3 C4 C1 -14.0(19) 6 . . 5
C2 C3 C4 C1 52(2) . . . 5
C2 C3 C4 C1 -52(2) 6 . . 3
C2 C3 C4 C2 -2(4) 6 . . 5
C2 C3 C4 C2 65(4) . . . 5
C2 C3 C4 C2 2(4) . . . 3
C2 C3 C4 C2 -65(4) 6 . . 3
C2 C3 C4 C3 140(3) . . . 2
C2 C3 C4 C3 -74(4) . . . 3
C2 C3 C4 C3 74(4) 6 . . 2
C2 C3 C4 C3 -140(3) 6 . . 3
C2 C3 C4 C4 -106(4) 6 . . 2
C2 C3 C4 C4 106(4) . . . 3
C2 C3 C4 C4 -40(3) . . . 2
C2 C3 C4 C4 40(3) 6 . . 3
C2 C3 C4 C5 -33.2(15) 6 . . .
C2 C3 C4 C5 33.2(15) . . . .
C2 C4 C5 N1 105(5) 3 . . 3
C2 C4 C5 N1 61(4) 3 . . .
C2 C4 C5 N1 -105(5) 5 . . .
C2 C4 C5 N1 -61(4) 5 . . 3
C2 C4 C5 C1 -33(4) 5 . . 5
C2 C4 C5 C1 33(4) 3 . . 3
C2 C4 C5 C1 133(7) 3 . . 5
C2 C4 C5 C1 -133(7) 5 . . 3
C2 C4 C5 C2 166(9) 3 . . 5
C2 C4 C5 C2 -166(9) 5 . . 3
C3 C3 C4 C1 -126(4) 2 . . 3
C3 C3 C4 C1 88(3) 3 . . 3
C3 C3 C4 C1 126(4) 3 . . 5
C3 C3 C4 C1 -88(3) 2 . . 5
C3 C3 C4 C2 75(3) 3 . . 3
C3 C3 C4 C2 -75(3) 2 . . 5
C3 C3 C4 C2 -139(6) 2 . . 3
C3 C3 C4 C2 139(6) 3 . . 5
C3 C3 C4 C3 146(6) 2 . . 3
C3 C3 C4 C3 -146(6) 3 . . 2
C3 C3 C4 C4 34(6) 3 . . 2
C3 C3 C4 C4 180.000(10) 3 . . 3
C3 C3 C4 C4 180.000(19) 2 . . 2
C3 C3 C4 C4 -34(6) 2 . . 3
C3 C3 C4 C5 107(3) 3 . . .
C3 C3 C4 C5 -107(3) 2 . . .
C3 C4 C5 N1 80(5) 3 . . 3
C3 C4 C5 N1 21.7(17) . . . 3
C3 C4 C5 N1 -21.7(17) . . . .
C3 C4 C5 N1 -36(6) 2 . . 3
C3 C4 C5 N1 36(6) 3 . . .
C3 C4 C5 N1 -80(5) 2 . . .
C3 C4 C5 C1 108(6) 3 . . 5
C3 C4 C5 C1 -108(6) 2 . . 3
C3 C4 C5 C1 8(7) 3 . . 3
C3 C4 C5 C1 -50(4) . . . 3
C3 C4 C5 C1 50(4) . . . 5
C3 C4 C5 C1 -8(7) 2 . . 5
C3 C4 C5 C2 -83(5) . . . 3
C3 C4 C5 C2 -141(7) 2 . . 3
C3 C4 C5 C2 -25(6) 3 . . 3
C3 C4 C5 C2 25(6) 2 . . 5
C3 C4 C5 C2 83(5) . . . 5
C3 C4 C5 C2 141(7) 3 . . 5
C4 C1 C2 N1 40(14) 2 . . 2
C4 C1 C2 C1 -44(9) 2 . . 4
C4 C1 C2 C1 76(10) 2 . . 6
C4 C1 C2 C2 -44(9) 2 . . 4
C4 C1 C2 C2 76(10) 2 . . 6
C4 C1 C2 C3 59(7) 2 . . .
C4 C1 C2 C5 -70(11) 2 . . 2
C4 C2 C3 C2 148(5) 2 . . 6
C4 C2 C3 C3 78(4) 2 . . 2
C4 C2 C3 C3 25(4) 2 . . 3
C4 C2 C3 C4 56(4) 2 . . .
C4 C2 C3 C4 124(7) 2 . . 3
C4 C3 C4 C1 54(4) 2 . . 3
C4 C3 C4 C1 -54(4) 3 . . 5
C4 C3 C4 C1 -92(3) 3 . . 3
C4 C3 C4 C1 92(3) 2 . . 5
C4 C3 C4 C2 -41(6) 3 . . 5
C4 C3 C4 C2 41(6) 2 . . 3
C4 C3 C4 C2 -105(3) 3 . . 3
C4 C3 C4 C2 105(3) 2 . . 5
C4 C3 C4 C3 180.000(3) 2 . . 2
C4 C3 C4 C3 180.000(4) 3 . . 3
C4 C3 C4 C3 -34(6) 2 . . 3
C4 C3 C4 C3 34(6) 3 . . 2
C4 C3 C4 C4 -146(6) 3 . . 2
C4 C3 C4 C4 146(6) 2 . . 3
C4 C3 C4 C5 73(3) 2 . . .
C4 C3 C4 C5 -73(3) 3 . . .
C4 C4 C5 N1 -53.5(16) 3 . . .
C4 C4 C5 N1 53.5(16) 2 . . 3
C4 C4 C5 N1 10.1(18) 2 . . .
C4 C4 C5 N1 -10.1(18) 3 . . 3
C4 C4 C5 C1 -18(4) 2 . . 3
C4 C4 C5 C1 82(4) 2 . . 5
C4 C4 C5 C1 18(4) 3 . . 5
C4 C4 C5 C1 -82(4) 3 . . 3
C4 C4 C5 C2 -115(5) 3 . . 3
C4 C4 C5 C2 -51(5) 2 . . 3
C4 C4 C5 C2 115(5) 2 . . 5
C4 C4 C5 C2 51(5) 3 . . 5
C5 N1 C1 N1 89(4) . . . 2
C5 N1 C1 N1 160(5) 2 . . 2
C5 N1 C1 C1 67(3) . . . 6
C5 N1 C1 C1 -20(5) 2 . . 4
C5 N1 C1 C1 -91(4) . . . 4
C5 N1 C1 C1 139(4) 2 . . 6
C5 N1 C1 C2 -58(4) . . . 4
C5 N1 C1 C2 39(4) . . . 6
C5 N1 C1 C2 39(3) 2 . . .
C5 N1 C1 C2 14(3) 2 . . 4
C5 N1 C1 C2 110(5) 2 . . 6
C5 N1 C1 C2 -32(6) . . . .
C5 N1 C1 C4 -28(3) . . . 2
C5 N1 C1 C4 43(4) 2 . . 2
C5 N1 C1 C5 -72(5) . . . 2
C5 N1 C5 N1 -113(2) 2 . . 3
C5 N1 C5 C1 93(8) 2 . . 3
C5 N1 C5 C1 -125(4) 2 . . 5
C5 N1 C5 C2 -70(5) 2 . . 5
C5 N1 C5 C2 27(5) 2 . . 3
C5 N1 C5 C4 -17(3) 2 . . .
C5 C1 C2 N1 110(7) 2 . . 2
C5 C1 C2 C1 146(4) 2 . . 6
C5 C1 C2 C1 26(4) 2 . . 4
C5 C1 C2 C2 146(4) 2 . . 6
C5 C1 C2 C2 26(4) 2 . . 4
C5 C1 C2 C3 129(7) 2 . . .
C5 C1 C2 C4 70(11) 2 . . 2
C5 C2 C3 C2 117(7) 2 . . 6
C5 C2 C3 C3 47(8) 2 . . 2
C5 C2 C3 C3 -5(7) 2 . . 3
C5 C2 C3 C4 25(8) 2 . . .
C5 C2 C3 C4 94(8) 2 . . 3
C5 C2 C3 C4 -30(8) 2 . . 2

loop_
_twin_individual_id
_twin_individual_mass_fraction_refined
1 0.58(14)
2 0.42(14)
